data_7041604
loop_
_publ_author_name
'Jiang, Ji-Hong'
'Zhang, Lin-Chuan'
'Huang, Ya-Xi'
'Sun, Zhi-Mei'
'Pan, Yuanming'
'Mi, Jin-Xiao'

_publ_section_title
;
 KB(PO4)F: a novel acentric deep-ultraviolet material.
;
_journal_issue 5
_journal_name_full 'Dalton transactions (Cambridge, England : 2003)'
_journal_page_first 1677
_journal_page_last 1683
_journal_paper_doi 10.1039/c6dt04026h
_journal_volume 46
_journal_year 2017
_chemical_formula_sum 'B F K O4 P'
_chemical_formula_weight 163.88
_chemical_name_systematic
;
 ?
;
_space_group_crystal_system monoclinic
_space_group_IT_number 9
_space_group_name_Hall 'C -2yc'
_space_group_name_H-M_alt 'C 1 c 1'
_symmetry_space_group_name_Hall 'C -2yc'
_symmetry_space_group_name_H-M 'C 1 c 1'
_audit_creation_method SHELXL-2013
_cell_angle_alpha 90
_cell_angle_beta 90.44(3)
_cell_angle_gamma 90
_cell_formula_units_Z 4
_cell_length_a 4.2917(9)
_cell_length_b 7.8624(15)
_cell_length_c 12.0505(19)
_cell_measurement_reflns_used 1249
_cell_measurement_temperature 203(2)
_cell_measurement_theta_max 28.460
_cell_measurement_theta_min 1.690
_cell_volume 406.61(13)
_computing_cell_refinement 'SAINT (Bruker, 2001)'
_computing_data_collection 'SMART (Bruker, 2001)'
_computing_data_reduction 'SAINT (Bruker, 2001)'
_computing_molecular_graphics 'DIAMOND (Brandenburg, 2011) and ATOMS (Dowty, 2004)'
_computing_publication_material 'SHELXL-2013 (Sheldrick, 2015)'
_computing_structure_refinement 'SHELXL-2013 (Sheldrick, 2015)'
_computing_structure_solution 'SHELXS-2013 (Sheldrick, 2015)'
_diffrn_ambient_temperature 203(2)
_diffrn_measured_fraction_theta_full 0.984
_diffrn_measured_fraction_theta_max 0.976
_diffrn_measurement_device_type 'Bruker Diffraction CCD area-detector'
_diffrn_measurement_method '1265 images,\f=0, 90, 180 degree, and \D\w=0.3 degree, \c= 54.74 degree'
_diffrn_radiation_type MoK\a
_diffrn_radiation_wavelength 0.71073
_diffrn_reflns_av_R_equivalents 0.0728
_diffrn_reflns_av_unetI/netI 0.0718
_diffrn_reflns_Laue_measured_fraction_full 0.984
_diffrn_reflns_Laue_measured_fraction_max 0.976
_diffrn_reflns_limit_h_max 4
_diffrn_reflns_limit_h_min -5
_diffrn_reflns_limit_k_max 10
_diffrn_reflns_limit_k_min -10
_diffrn_reflns_limit_l_max 14
_diffrn_reflns_limit_l_min -16
_diffrn_reflns_number 1249
_diffrn_reflns_point_group_measured_fraction_full 0.901
_diffrn_reflns_point_group_measured_fraction_max 0.850
_diffrn_reflns_theta_full 25.242
_diffrn_reflns_theta_max 28.460
_diffrn_reflns_theta_min 1.690
_diffrn_standards_number 0
_exptl_absorpt_coefficient_mu 1.621
_exptl_absorpt_correction_T_max 0.940
_exptl_absorpt_correction_T_min 0.635
_exptl_absorpt_correction_type multi-scan
_exptl_absorpt_process_details 'SMART (Bruker, 2001)'
_exptl_crystal_colour colorless
_exptl_crystal_density_diffrn 2.677
_exptl_crystal_description tablet
_exptl_crystal_F_000 320
_exptl_crystal_size_max 0.200
_exptl_crystal_size_mid 0.200
_exptl_crystal_size_min 0.050
_refine_diff_density_max 1.493
_refine_diff_density_min -0.804
_refine_diff_density_rms 0.292
_refine_ls_abs_structure_details
;
 Refined as an inversion twin.
;
_refine_ls_abs_structure_Flack 0.019(3)
_refine_ls_extinction_method none
_refine_ls_goodness_of_fit_ref 1.093
_refine_ls_hydrogen_treatment undef
_refine_ls_matrix_type full
_refine_ls_number_parameters 74
_refine_ls_number_reflns 604
_refine_ls_number_restraints 2
_refine_ls_restrained_S_all 1.091
_refine_ls_R_factor_all 0.0666
_refine_ls_R_factor_gt 0.0645
_refine_ls_shift/su_max 0.000
_refine_ls_shift/su_mean 0.000
_refine_ls_structure_factor_coef Fsqd
_refine_ls_weighting_details
;
 w=1/[\s^2^(Fo^2^)+(0.1389P)^2^]
 where P=(Fo^2^+2Fc^2^)/3
;
_refine_ls_weighting_scheme calc
_refine_ls_wR_factor_gt 0.1815
_refine_ls_wR_factor_ref 0.1856
_reflns_Friedel_coverage 0.733
_reflns_Friedel_fraction_full 0.816
_reflns_Friedel_fraction_max 0.723
_reflns_number_gt 578
_reflns_number_total 604
_reflns_threshold_expression 'I > 2\s(I)'
_cod_data_source_file c6dt04026h1.cif
_cod_data_source_block jjh11
_cod_depositor_comments 'Adding full bibliography for 7041604.cif.'
_cod_database_code 7041604
_shelx_space_group_comment
;
The symmetry employed for this shelxl refinement is uniquely defined
by the following loop, which should always be used as a source of
symmetry information in preference to the above space-group names.
They are only intended as comments.
;
_shelx_estimated_absorpt_t_min 0.737
_shelx_estimated_absorpt_t_max 0.923
_shelxl_version_number 2013-2

loop_
_space_group_symop_operation_xyz
'x, y, z'
'x, -y, z+1/2'
'x+1/2, y+1/2, z'
'x+1/2, -y+1/2, z+1/2'

loop_
_atom_site_label
_atom_site_type_symbol
_atom_site_fract_x
_atom_site_fract_y
_atom_site_fract_z
_atom_site_U_iso_or_equiv
_atom_site_adp_type
_atom_site_occupancy
_atom_site_site_symmetry_order
_atom_site_calc_flag
K1 K 0.1330(4) 0.3480(3) 0.3424(2) 0.0169(7) Uani 1 1 d
P1 P 0.7180(5) 0.4835(3) 0.6223(2) 0.0095(7) Uani 1 1 d
B1 B 0.225(3) 0.6597(15) 0.5421(11) 0.011(2) Uani 1 1 d
F1 F 0.1021(18) 0.6732(9) 0.4333(6) 0.0187(16) Uani 1 1 d
O1 O 0.467(2) 0.5319(10) 0.5329(7) 0.0147(17) Uani 1 1 d
O2 O 0.9810(18) 0.6177(10) 0.6195(7) 0.0121(16) Uani 1 1 d
O3 O 0.8694(19) 0.3206(9) 0.5740(8) 0.0155(18) Uani 1 1 d
O4 O 0.603(2) 0.4691(10) 0.7369(8) 0.0183(18) Uani 1 1 d

loop_
_atom_site_aniso_label
_atom_site_aniso_U_11
_atom_site_aniso_U_22
_atom_site_aniso_U_33
_atom_site_aniso_U_23
_atom_site_aniso_U_13
_atom_site_aniso_U_12
K1 0.0199(12) 0.0210(14) 0.0097(11) 0.0000(9) 0.0004(8) 0.0024(10)
P1 0.0105(12) 0.0086(12) 0.0095(15) 0.0006(9) 0.0012(9) -0.0008(9)
B1 0.008(6) 0.013(5) 0.012(6) 0.008(4) 0.001(5) -0.003(5)
F1 0.020(4) 0.027(4) 0.009(4) 0.000(3) 0.000(3) 0.003(3)
O1 0.018(4) 0.014(4) 0.011(4) -0.001(3) -0.004(3) 0.005(3)
O2 0.014(4) 0.012(3) 0.010(4) -0.004(3) 0.006(3) 0.000(3)
O3 0.012(4) 0.011(3) 0.023(5) 0.004(3) 0.002(3) -0.003(3)
O4 0.019(4) 0.021(4) 0.015(4) 0.000(3) 0.004(3) -0.005(3)

loop_
_atom_type_symbol
_atom_type_description
_atom_type_scat_dispersion_real
_atom_type_scat_dispersion_imag
_atom_type_scat_source
B B 0.0013 0.0007 'International Tables Vol C Tables 4.2.6.8 and 6.1.1.4'
O O 0.0106 0.0060 'International Tables Vol C Tables 4.2.6.8 and 6.1.1.4'
P P 0.1023 0.0942 'International Tables Vol C Tables 4.2.6.8 and 6.1.1.4'
K K 0.2009 0.2494 'International Tables Vol C Tables 4.2.6.8 and 6.1.1.4'
F F 0.0171 0.0103 'International Tables Vol C Tables 4.2.6.8 and 6.1.1.4'

loop_
_geom_angle_atom_site_label_1
_geom_angle_atom_site_label_2
_geom_angle_atom_site_label_3
_geom_angle
_geom_angle_site_symmetry_1
_geom_angle_site_symmetry_3
F1 K1 O2 128.3(2) 3_545 2_464
F1 K1 F1 110.5(3) 3_545 .
O2 K1 F1 106.3(2) 2_464 .
F1 K1 O4 84.6(2) 3_545 2_564
O2 K1 O4 71.0(3) 2_464 2_564
F1 K1 O4 75.1(2) . 2_564
F1 K1 O4 76.1(2) 3_545 4_454
O2 K1 O4 68.7(3) 2_464 4_454
F1 K1 O4 173.4(3) . 4_454
O4 K1 O4 106.4(3) 2_564 4_454
F1 K1 F1 101.2(2) 3_545 3_445
O2 K1 F1 103.5(2) 2_464 3_445
F1 K1 F1 104.4(2) . 3_445
O4 K1 F1 173.8(3) 2_564 3_445
O4 K1 F1 73.4(2) 4_454 3_445
F1 K1 O4 177.8(2) 3_545 2_464
O2 K1 O4 50.5(2) 2_464 2_464
F1 K1 O4 71.6(2) . 2_464
O4 K1 O4 96.3(3) 2_564 2_464
O4 K1 O4 101.8(3) 4_454 2_464
F1 K1 O4 77.8(2) 3_445 2_464
F1 K1 O3 82.6(2) 3_545 1_455
O2 K1 O3 144.4(2) 2_464 1_455
F1 K1 O3 71.6(2) . 1_455
O4 K1 O3 137.1(3) 2_564 1_455
O4 K1 O3 109.8(2) 4_454 1_455
F1 K1 O3 46.7(2) 3_445 1_455
O4 K1 O3 98.0(2) 2_464 1_455
F1 K1 O1 65.6(2) 3_545 .
O2 K1 O1 141.8(2) 2_464 .
F1 K1 O1 45.1(2) . .
O4 K1 O1 76.3(3) 2_564 .
O4 K1 O1 141.3(3) 4_454 .
F1 K1 O1 107.9(2) 3_445 .
O4 K1 O1 116.4(2) 2_464 .
O3 K1 O1 61.2(2) 1_455 .
F1 K1 B1 82.7(3) 3_545 3_445
O2 K1 B1 128.4(3) 2_464 3_445
F1 K1 B1 95.6(3) . 3_445
O4 K1 B1 160.5(3) 2_564 3_445
O4 K1 B1 84.8(3) 4_454 3_445
F1 K1 B1 25.0(3) 3_445 3_445
O4 K1 B1 96.9(3) 2_464 3_445
O3 K1 B1 25.9(3) 1_455 3_445
O1 K1 B1 85.0(3) . 3_445
F1 K1 P1 153.90(17) 3_545 2_464
O2 K1 P1 25.98(16) 2_464 2_464
F1 K1 P1 85.63(17) . 2_464
O4 K1 P1 79.8(2) 2_564 2_464
O4 K1 P1 88.4(2) 4_454 2_464
F1 K1 P1 94.03(17) 3_445 2_464
O4 K1 P1 25.16(17) 2_464 2_464
O3 K1 P1 122.82(19) 1_455 2_464
O1 K1 P1 129.18(16) . 2_464
B1 K1 P1 117.1(2) 3_445 2_464
F1 K1 B1 89.9(3) 3_545 .
O2 K1 B1 129.1(3) 2_464 .
F1 K1 B1 23.2(2) . .
O4 K1 B1 82.7(3) 2_564 .
O4 K1 B1 162.2(3) 4_454 .
F1 K1 B1 99.2(3) 3_445 .
O4 K1 B1 92.2(3) 2_464 .
O3 K1 B1 56.6(2) 1_455 .
O1 K1 B1 24.8(3) . .
B1 K1 B1 82.5(3) 3_445 .
P1 K1 B1 108.6(2) 2_464 .
O4 P1 O2 108.8(5) . .
O4 P1 O3 115.6(5) . .
O2 P1 O3 104.3(4) . .
O4 P1 O1 115.5(5) . .
O2 P1 O1 108.6(5) . .
O3 P1 O1 103.3(5) . .
O4 P1 K1 58.9(4) . 2_665
O2 P1 K1 51.8(3) . 2_665
O3 P1 K1 113.0(4) . 2_665
O1 P1 K1 141.7(3) . 2_665
O4 P1 K1 41.1(3) . 4
O2 P1 K1 124.5(3) . 4
O3 P1 K1 74.6(3) . 4
O1 P1 K1 126.0(3) . 4
K1 P1 K1 76.99(7) 2_665 4
F1 B1 O2 110.3(9) . 1_455
F1 B1 O1 104.1(9) . .
O2 B1 O1 114.4(9) 1_455 .
F1 B1 O3 109.5(8) . 3_455
O2 B1 O3 109.6(10) 1_455 3_455
O1 B1 O3 108.6(10) . 3_455
F1 B1 K1 59.5(5) . 3
O2 B1 K1 162.5(8) 1_455 3
O1 B1 K1 82.7(6) . 3
O3 B1 K1 65.2(6) 3_455 3
F1 B1 K1 50.7(5) . .
O2 B1 K1 102.0(6) 1_455 .
O1 B1 K1 62.2(6) . .
O3 B1 K1 147.7(8) 3_455 .
K1 B1 K1 82.5(3) 3 .
B1 F1 K1 134.0(6) . 3_455
B1 F1 K1 106.1(6) . .
K1 F1 K1 110.5(3) 3_455 .
B1 F1 K1 95.6(6) . 3
K1 F1 K1 101.2(2) 3_455 3
K1 F1 K1 104.4(2) . 3
B1 O1 P1 127.2(8) . .
B1 O1 K1 93.1(7) . .
P1 O1 K1 135.9(4) . .
B1 O2 P1 134.6(8) 1_655 .
B1 O2 K1 115.9(7) 1_655 2_665
P1 O2 K1 102.2(4) . 2_665
B1 O3 P1 129.6(8) 3_545 .
B1 O3 K1 88.8(7) 3_545 1_655
P1 O3 K1 116.6(4) . 1_655
P1 O4 K1 129.5(5) . 2_565
P1 O4 K1 118.6(5) . 4
K1 O4 K1 106.4(3) 2_565 4
P1 O4 K1 95.9(4) . 2_665
K1 O4 K1 96.3(3) 2_565 2_665
K1 O4 K1 101.8(3) 4 2_665

loop_
_geom_bond_atom_site_label_1
_geom_bond_atom_site_label_2
_geom_bond_distance
_geom_bond_site_symmetry_2
K1 F1 2.666(8) 3_545
K1 O2 2.772(9) 2_464
K1 F1 2.785(7) .
K1 O4 2.792(9) 2_564
K1 O4 2.802(9) 4_454
K1 F1 2.884(8) 3_445
K1 O4 2.968(9) 2_464
K1 O3 3.027(9) 1_455
K1 O1 3.060(9) .
K1 B1 3.333(12) 3_445
K1 P1 3.448(4) 2_464
K1 B1 3.455(13) .
P1 O4 1.474(9) .
P1 O2 1.546(8) .
P1 O3 1.552(8) .
P1 O1 1.566(9) .
P1 K1 3.448(4) 2_665
P1 K1 3.738(4) 4
B1 F1 1.414(14) .
B1 O2 1.447(15) 1_455
B1 O1 1.449(15) .
B1 O3 1.458(14) 3_455
B1 K1 3.333(12) 3
F1 K1 2.666(8) 3_455
F1 K1 2.884(8) 3
O2 B1 1.447(15) 1_655
O2 K1 2.772(9) 2_665
O3 B1 1.458(14) 3_545
O3 K1 3.027(9) 1_655
O4 K1 2.792(9) 2_565
O4 K1 2.802(9) 4
O4 K1 2.968(9) 2_665
